data_1573792
_journal_paper_doi 10.1039/D4CC06512C
_chemical_compound_source 'synthesized by the authors'
_chemical_formula_moiety 'C53 H34 N O, B F4, C H2 Cl2'
_chemical_formula_sum 'C54 H36 B Cl2 F4 N O'
_chemical_formula_weight 872.55
_space_group_crystal_system orthorhombic
_space_group_IT_number 33
_space_group_name_Hall 'P 2c -2n'
_space_group_name_H-M_alt 'P n a 21'
_atom_sites_solution_hydrogens geom
_atom_sites_solution_primary direct
_audit_creation_method SHELXL-2019/3
_audit_update_record
;
2024-07-24 deposited with the CCDC.	2025-01-28 downloaded from the CCDC.
;
_cell_angle_alpha 90
_cell_angle_beta 90
_cell_angle_gamma 90
_cell_formula_units_Z 4
_cell_length_a 15.7990(5)
_cell_length_b 10.5487(3)
_cell_length_c 24.3174(7)
_cell_measurement_reflns_used 9670
_cell_measurement_temperature 120(2)
_cell_measurement_theta_max 77.2265
_cell_measurement_theta_min 5.0414
_cell_volume 4052.7(2)
_computing_cell_refinement 'SAINT V8.40B (Bruker AXS LLC, 2019)'
_computing_data_collection 'Bruker Instrument Service vV6.2.16'
_computing_data_reduction 'SAINT V8.40B (Bruker AXS LLC, 2019)'
_computing_structure_refinement 'SHELXL-2019/2 (Sheldrick, 2019)'
_computing_structure_solution 'SHELXT 2018/2 (Sheldrick, 2018)'
_diffrn_ambient_temperature 120(2)
_diffrn_measured_fraction_theta_full 0.998
_diffrn_measured_fraction_theta_max 0.996
_diffrn_measurement_device_type 'Bruker D8 VENTURE Kappa Duo PHOTONIII CMOS'
_diffrn_measurement_method '\f and \w scans'
_diffrn_radiation_monochromator 'Helios Cu  multilayer optic'
_diffrn_radiation_type CuK\a
_diffrn_radiation_wavelength 1.54178
_diffrn_reflns_av_R_equivalents 0.0399
_diffrn_reflns_av_unetI/netI 0.0263
_diffrn_reflns_Laue_measured_fraction_full 0.998
_diffrn_reflns_Laue_measured_fraction_max 0.996
_diffrn_reflns_limit_h_max 19
_diffrn_reflns_limit_h_min -19
_diffrn_reflns_limit_k_max 13
_diffrn_reflns_limit_k_min -10
_diffrn_reflns_limit_l_max 30
_diffrn_reflns_limit_l_min -30
_diffrn_reflns_number 45948
_diffrn_reflns_point_group_measured_fraction_full 0.997
_diffrn_reflns_point_group_measured_fraction_max 0.987
_diffrn_reflns_theta_full 67.679
_diffrn_reflns_theta_max 77.324
_diffrn_reflns_theta_min 5.041
_diffrn_source 'I\mS  micro-focus sealed tube'
_exptl_absorpt_coefficient_mu 1.961
_exptl_absorpt_correction_T_max 0.66
_exptl_absorpt_correction_T_min 0.52
_exptl_absorpt_correction_type multi-scan
_exptl_absorpt_process_details
;
Krause, L., Herbst-Irmer, R., Sheldrick, G. M., Stalke, D. (2015).
"Comparison of silver and molybdenum microfocus X-ray sources for
single-crystal structure determination"
J. Appl. Cryst. 48, 3-10.
doi:10.1107/S1600576714022985
;
_exptl_crystal_colour red
_exptl_crystal_density_diffrn 1.430
_exptl_crystal_description prism
_exptl_crystal_F_000 1800
_exptl_crystal_size_max 0.420
_exptl_crystal_size_mid 0.300
_exptl_crystal_size_min 0.230
_refine_diff_density_max 0.542
_refine_diff_density_min -0.553
_refine_diff_density_rms 0.045
_refine_ls_abs_structure_details
;
 Flack x determined using 4018 quotients [(I+)-(I-)]/[(I+)+(I-)]
 (Parsons, Flack and Wagner, Acta Cryst. B69 (2013) 249-259).
;
_refine_ls_abs_structure_Flack 0.005(5)
_refine_ls_extinction_method none
_refine_ls_goodness_of_fit_ref 1.025
_refine_ls_hydrogen_treatment constr
_refine_ls_matrix_type full
_refine_ls_number_parameters 569
_refine_ls_number_reflns 8487
_refine_ls_number_restraints 1
_refine_ls_restrained_S_all 1.025
_refine_ls_R_factor_all 0.0349
_refine_ls_R_factor_gt 0.0348
_refine_ls_shift/su_max 0.000
_refine_ls_shift/su_mean 0.000
_refine_ls_structure_factor_coef Fsqd
_refine_ls_weighting_details 'w=1/[\s^2^(Fo^2^)+(0.0581P)^2^+1.6333P] where P=(Fo^2^+2Fc^2^)/3'
_refine_ls_weighting_scheme calc
_refine_ls_wR_factor_gt 0.0953
_refine_ls_wR_factor_ref 0.0956
_reflns_Friedel_coverage 0.936
_reflns_Friedel_fraction_full 0.996
_reflns_Friedel_fraction_max 0.979
_reflns_number_gt 8437
_reflns_number_total 8487
_reflns_threshold_expression 'I > 2\s(I)'
_cod_data_source_file d4cc06512c2.cif
_cod_data_source_block cu_lf_t_758_kotora
_cod_database_code 1573792
_shelx_shelxl_version_number 2019/3
_shelx_space_group_comment
;
The symmetry employed for this shelxl refinement is uniquely defined
by the following loop, which should always be used as a source of
symmetry information in preference to the above space-group names.
They are only intended as comments.
;
_shelx_estimated_absorpt_t_min 0.493
_shelx_estimated_absorpt_t_max 0.661

loop_
_space_group_symop_operation_xyz
'x, y, z'
'-x, -y, z+1/2'
'x+1/2, -y+1/2, z'
'-x+1/2, y+1/2, z+1/2'

loop_
_atom_site_label
_atom_site_type_symbol
_atom_site_fract_x
_atom_site_fract_y
_atom_site_fract_z
_atom_site_U_iso_or_equiv
_atom_site_adp_type
_atom_site_occupancy
_atom_site_site_symmetry_order
_atom_site_calc_flag
_atom_site_refinement_flags_posn
_atom_site_refinement_flags_adp
_atom_site_refinement_flags_occupancy
_atom_site_disorder_assembly
_atom_site_disorder_group
N1 N 0.44917(12) 0.44908(19) 0.57707(8) 0.0167(4) Uani 1 1 d . . . . .
O1 O 0.19994(12) 0.60544(18) 0.51287(8) 0.0248(4) Uani 1 1 d . . . . .
C1 C 0.28990(15) 0.4935(2) 0.45502(10) 0.0189(4) Uani 1 1 d . . . . .
H1 H 0.311697 0.453221 0.486971 0.023 Uiso 1 1 calc R U . . .
C2 C 0.22510(15) 0.5804(2) 0.46038(10) 0.0199(4) Uani 1 1 d . . . . .
C3 C 0.18811(16) 0.6344(2) 0.41292(11) 0.0240(5) Uani 1 1 d . . . . .
H3 H 0.144522 0.695933 0.416372 0.029 Uiso 1 1 calc R U . . .
C4 C 0.21543(17) 0.5976(2) 0.36202(11) 0.0231(5) Uani 1 1 d . . . . .
H4 H 0.187916 0.630731 0.330400 0.028 Uiso 1 1 calc R U . . .
C5 C 0.28332(16) 0.5118(2) 0.35493(10) 0.0202(5) Uani 1 1 d . . . . .
C6 C 0.30957(16) 0.4713(2) 0.30199(10) 0.0219(5) Uani 1 1 d . . . . .
H6 H 0.283724 0.507294 0.270352 0.026 Uiso 1 1 calc R U . . .
C7 C 0.37139(17) 0.3815(2) 0.29548(10) 0.0215(5) Uani 1 1 d . . . . .
H7 H 0.385063 0.349263 0.260094 0.026 Uiso 1 1 calc R U . . .
C8 C 0.41407(15) 0.3382(2) 0.34267(10) 0.0185(5) Uani 1 1 d . . . . .
C9 C 0.39650(15) 0.3839(2) 0.39498(10) 0.0172(4) Uani 1 1 d . . . . .
C10 C 0.32430(15) 0.4633(2) 0.40349(10) 0.0178(4) Uani 1 1 d . . . . .
C11 C 0.47837(16) 0.2314(2) 0.34500(10) 0.0188(5) Uani 1 1 d . . . . .
C12 C 0.50101(16) 0.2313(2) 0.40580(10) 0.0188(4) Uani 1 1 d . . . . .
C13 C 0.55322(16) 0.1439(2) 0.43216(10) 0.0205(5) Uani 1 1 d . . . . .
H13 H 0.584541 0.083289 0.411651 0.025 Uiso 1 1 calc R U . . .
C14 C 0.55834(15) 0.1476(2) 0.48912(10) 0.0197(5) Uani 1 1 d . . . . .
H14 H 0.587721 0.082626 0.508311 0.024 Uiso 1 1 calc R U . . .
C15 C 0.52015(14) 0.2471(2) 0.51852(10) 0.0168(4) Uani 1 1 d . . . . .
C16 C 0.51635(15) 0.2452(2) 0.57782(9) 0.0169(4) Uani 1 1 d . . . . .
C17 C 0.47482(15) 0.3379(2) 0.60528(10) 0.0170(4) Uani 1 1 d . . . . .
C18 C 0.41389(16) 0.5481(2) 0.60761(10) 0.0205(5) Uani 1 1 d . . . . .
H18 H 0.405368 0.537103 0.645987 0.025 Uiso 1 1 calc R U . . .
C19 C 0.39168(16) 0.6586(2) 0.58400(10) 0.0212(5) Uani 1 1 d . . . . .
H19 H 0.361835 0.720504 0.604716 0.025 Uiso 1 1 calc R U . . .
C20 C 0.41273(15) 0.6829(2) 0.52828(10) 0.0193(5) Uani 1 1 d . . . . .
C21 C 0.39673(17) 0.8014(2) 0.50373(11) 0.0233(5) Uani 1 1 d . . . . .
H21 H 0.368273 0.865620 0.523931 0.028 Uiso 1 1 calc R U . . .
C22 C 0.42212(18) 0.8243(2) 0.45075(11) 0.0258(5) Uani 1 1 d . . . . .
H22 H 0.410350 0.903833 0.434120 0.031 Uiso 1 1 calc R U . . .
C23 C 0.46563(16) 0.7301(2) 0.42085(10) 0.0223(5) Uani 1 1 d . . . . .
H23 H 0.484736 0.747823 0.384607 0.027 Uiso 1 1 calc R U . . .
C24 C 0.48071(15) 0.6129(2) 0.44364(10) 0.0186(4) Uani 1 1 d . . . . .
H24 H 0.510745 0.550487 0.423333 0.022 Uiso 1 1 calc R U . . .
C25 C 0.45146(14) 0.5853(2) 0.49735(9) 0.0166(4) Uani 1 1 d . . . . .
C26 C 0.45937(14) 0.4604(2) 0.52119(10) 0.0160(4) Uani 1 1 d . . . . .
C27 C 0.47812(14) 0.3480(2) 0.49034(10) 0.0166(4) Uani 1 1 d . . . . .
C28 C 0.45833(15) 0.3278(2) 0.43357(9) 0.0174(4) Uani 1 1 d . . . . .
C29 C 0.43916(17) 0.1059(2) 0.32651(10) 0.0200(5) Uani 1 1 d . . . . .
C30 C 0.36550(16) 0.0494(2) 0.34546(10) 0.0232(5) Uani 1 1 d . . . . .
H30 H 0.331754 0.089366 0.372756 0.028 Uiso 1 1 calc R U . . .
C31 C 0.34216(18) -0.0677(3) 0.32341(11) 0.0264(5) Uani 1 1 d . . . . .
H31 H 0.292156 -0.108386 0.336020 0.032 Uiso 1 1 calc R U . . .
C32 C 0.39147(19) -0.1253(2) 0.28313(12) 0.0273(5) Uani 1 1 d . . . . .
H32 H 0.374974 -0.205428 0.268888 0.033 Uiso 1 1 calc R U . . .
C33 C 0.46443(17) -0.0676(2) 0.26338(11) 0.0234(5) Uani 1 1 d . . . . .
H33 H 0.497568 -0.107074 0.235657 0.028 Uiso 1 1 calc R U . . .
C34 C 0.48805(16) 0.0498(2) 0.28512(10) 0.0207(5) Uani 1 1 d . . . . .
C35 C 0.55842(17) 0.1350(2) 0.27182(10) 0.0205(5) Uani 1 1 d . . . . .
C36 C 0.62185(17) 0.1266(3) 0.23194(11) 0.0243(5) Uani 1 1 d . . . . .
H36 H 0.625107 0.055265 0.208163 0.029 Uiso 1 1 calc R U . . .
C37 C 0.68012(18) 0.2250(3) 0.22790(11) 0.0269(5) Uani 1 1 d . . . . .
H37 H 0.723138 0.221019 0.200661 0.032 Uiso 1 1 calc R U . . .
C38 C 0.67671(17) 0.3295(3) 0.26298(12) 0.0267(5) Uani 1 1 d . . . . .
H38 H 0.717481 0.395260 0.259702 0.032 Uiso 1 1 calc R U . . .
C39 C 0.61321(17) 0.3376(2) 0.30307(11) 0.0232(5) Uani 1 1 d . . . . .
H39 H 0.610807 0.407983 0.327392 0.028 Uiso 1 1 calc R U . . .
C40 C 0.55427(16) 0.2415(2) 0.30656(10) 0.0197(5) Uani 1 1 d . . . . .
C41 C 0.55322(16) 0.1343(2) 0.60779(9) 0.0178(4) Uani 1 1 d . . . . .
C42 C 0.50774(17) 0.0216(2) 0.61290(10) 0.0228(5) Uani 1 1 d . . . . .
H42 H 0.451392 0.016183 0.599475 0.027 Uiso 1 1 calc R U . . .
C43 C 0.54553(19) -0.0831(2) 0.63784(11) 0.0261(5) Uani 1 1 d . . . . .
H43 H 0.514519 -0.159669 0.641901 0.031 Uiso 1 1 calc R U . . .
C44 C 0.62808(19) -0.0759(2) 0.65673(11) 0.0273(5) Uani 1 1 d . . . . .
H44 H 0.653875 -0.147878 0.673132 0.033 Uiso 1 1 calc R U . . .
C45 C 0.67313(18) 0.0363(3) 0.65173(11) 0.0265(5) Uani 1 1 d . . . . .
H45 H 0.729708 0.041105 0.664797 0.032 Uiso 1 1 calc R U . . .
C46 C 0.63577(16) 0.1416(2) 0.62770(11) 0.0223(5) Uani 1 1 d . . . . .
H46 H 0.666479 0.218782 0.624806 0.027 Uiso 1 1 calc R U . . .
C47 C 0.45127(16) 0.3295(2) 0.66475(10) 0.0182(4) Uani 1 1 d . . . . .
C48 C 0.50195(16) 0.3823(2) 0.70569(11) 0.0205(5) Uani 1 1 d . . . . .
H48 H 0.554947 0.419391 0.696653 0.025 Uiso 1 1 calc R U . . .
C49 C 0.47407(18) 0.3800(2) 0.75991(11) 0.0241(5) Uani 1 1 d . . . . .
H49 H 0.508446 0.415098 0.788122 0.029 Uiso 1 1 calc R U . . .
C50 C 0.39638(19) 0.3269(3) 0.77306(10) 0.0253(5) Uani 1 1 d . . . . .
H50 H 0.377231 0.327626 0.810091 0.030 Uiso 1 1 calc R U . . .
C51 C 0.34637(17) 0.2725(3) 0.73239(11) 0.0256(5) Uani 1 1 d . . . . .
H51 H 0.293480 0.235326 0.741605 0.031 Uiso 1 1 calc R U . . .
C52 C 0.37418(17) 0.2729(2) 0.67809(11) 0.0219(5) Uani 1 1 d . . . . .
H52 H 0.340723 0.234758 0.650170 0.026 Uiso 1 1 calc R U . . .
C53 C 0.14737(19) 0.7139(3) 0.52138(12) 0.0317(6) Uani 1 1 d . . . . .
H53A H 0.143872 0.732318 0.560818 0.048 Uiso 1 1 calc R U . . .
H53B H 0.090551 0.696789 0.507028 0.048 Uiso 1 1 calc R U . . .
H53C H 0.171646 0.786993 0.502142 0.048 Uiso 1 1 calc R U . . .
B1 B 0.6933(2) 0.5299(3) 0.62749(13) 0.0274(6) Uani 1 1 d . . . . .
F1 F 0.76384(12) 0.5923(2) 0.60708(8) 0.0416(5) Uani 1 1 d . . . . .
F2 F 0.64504(14) 0.4817(2) 0.58437(9) 0.0508(5) Uani 1 1 d . . . . .
F3 F 0.71819(14) 0.43120(18) 0.66180(9) 0.0463(5) Uani 1 1 d . . . . .
F4 F 0.64448(14) 0.61364(17) 0.65758(9) 0.0429(4) Uani 1 1 d . . . . .
C1S C 0.7211(2) 0.3552(4) 0.4831(2) 0.0576(11) Uani 1 1 d . . . . .
H1SA H 0.713279 0.274984 0.462575 0.069 Uiso 1 1 calc R U . . .
H1SB H 0.682945 0.353468 0.515318 0.069 Uiso 1 1 calc R U . . .
Cl1 Cl 0.69305(6) 0.48188(14) 0.44077(4) 0.0710(4) Uani 1 1 d . . . . .
Cl2 Cl 0.82600(5) 0.36455(7) 0.50590(4) 0.0427(2) Uani 1 1 d . . . . .

loop_
_atom_site_aniso_label
_atom_site_aniso_U_11
_atom_site_aniso_U_22
_atom_site_aniso_U_33
_atom_site_aniso_U_23
_atom_site_aniso_U_13
_atom_site_aniso_U_12
N1 0.0179(9) 0.0142(9) 0.0181(9) 0.0014(7) 0.0006(7) 0.0013(7)
O1 0.0244(9) 0.0251(9) 0.0250(9) 0.0010(7) 0.0037(7) 0.0063(7)
C1 0.0178(10) 0.0164(10) 0.0224(11) 0.0020(9) -0.0031(9) -0.0015(8)
C2 0.0193(11) 0.0169(10) 0.0235(11) -0.0001(9) 0.0002(9) -0.0027(9)
C3 0.0195(11) 0.0214(12) 0.0311(14) 0.0002(10) -0.0016(10) 0.0035(9)
C4 0.0241(12) 0.0205(11) 0.0246(12) 0.0044(9) -0.0060(9) 0.0023(10)
C5 0.0215(11) 0.0158(10) 0.0232(11) 0.0034(9) -0.0042(9) -0.0019(9)
C6 0.0255(12) 0.0206(11) 0.0196(11) 0.0033(9) -0.0064(9) -0.0007(9)
C7 0.0273(12) 0.0189(11) 0.0183(11) 0.0007(9) -0.0028(9) -0.0018(9)
C8 0.0202(11) 0.0150(10) 0.0203(11) 0.0002(8) 0.0007(9) -0.0001(9)
C9 0.0199(11) 0.0134(10) 0.0185(10) 0.0017(8) -0.0023(8) -0.0014(8)
C10 0.0199(11) 0.0123(10) 0.0212(11) 0.0018(8) -0.0043(9) -0.0019(8)
C11 0.0238(11) 0.0155(10) 0.0172(11) 0.0007(8) -0.0018(9) 0.0010(9)
C12 0.0220(11) 0.0173(11) 0.0172(10) -0.0007(9) 0.0009(8) 0.0012(9)
C13 0.0239(12) 0.0159(11) 0.0218(12) -0.0014(9) 0.0009(9) 0.0047(9)
C14 0.0220(11) 0.0157(11) 0.0214(11) 0.0015(8) -0.0013(9) 0.0041(9)
C15 0.0160(10) 0.0144(9) 0.0201(11) 0.0020(9) -0.0006(8) -0.0003(8)
C16 0.0181(11) 0.0141(10) 0.0185(11) 0.0013(8) -0.0020(8) -0.0006(8)
C17 0.0184(11) 0.0139(10) 0.0186(11) 0.0033(8) -0.0020(8) -0.0010(8)
C18 0.0258(12) 0.0190(11) 0.0168(10) -0.0015(9) 0.0014(9) 0.0022(9)
C19 0.0253(12) 0.0158(10) 0.0224(11) -0.0046(9) 0.0014(9) 0.0039(9)
C20 0.0204(11) 0.0150(11) 0.0224(11) -0.0012(9) -0.0038(9) 0.0004(8)
C21 0.0281(12) 0.0154(11) 0.0264(12) -0.0012(9) -0.0033(10) 0.0030(9)
C22 0.0330(13) 0.0156(11) 0.0288(13) 0.0050(10) -0.0053(10) 0.0007(10)
C23 0.0249(12) 0.0208(12) 0.0211(11) 0.0021(9) -0.0020(9) -0.0025(9)
C24 0.0186(10) 0.0165(11) 0.0208(11) 0.0002(9) -0.0021(9) -0.0016(8)
C25 0.0157(10) 0.0142(10) 0.0199(11) -0.0003(9) -0.0025(8) 0.0000(8)
C26 0.0144(10) 0.0155(10) 0.0182(10) 0.0011(8) -0.0004(8) -0.0001(8)
C27 0.0171(10) 0.0148(10) 0.0179(11) 0.0005(8) 0.0017(8) 0.0010(8)
C28 0.0190(10) 0.0143(10) 0.0188(11) 0.0014(8) -0.0004(9) -0.0003(8)
C29 0.0263(12) 0.0162(11) 0.0175(10) 0.0017(9) -0.0029(9) 0.0016(9)
C30 0.0249(12) 0.0224(12) 0.0224(12) 0.0012(10) 0.0016(10) 0.0021(10)
C31 0.0279(12) 0.0232(12) 0.0281(13) 0.0052(10) -0.0044(11) -0.0030(10)
C32 0.0355(14) 0.0182(12) 0.0282(13) -0.0009(10) -0.0068(11) -0.0005(11)
C33 0.0291(13) 0.0189(11) 0.0222(12) -0.0023(9) -0.0020(10) 0.0021(10)
C34 0.0241(12) 0.0195(11) 0.0185(10) 0.0017(9) -0.0029(9) 0.0018(9)
C35 0.0247(12) 0.0184(11) 0.0183(11) -0.0003(9) -0.0025(9) 0.0023(9)
C36 0.0242(12) 0.0247(13) 0.0239(12) -0.0048(10) 0.0004(10) 0.0039(10)
C37 0.0243(12) 0.0321(14) 0.0242(12) 0.0001(10) 0.0021(10) 0.0002(11)
C38 0.0252(13) 0.0258(13) 0.0292(13) 0.0016(10) -0.0006(10) -0.0044(10)
C39 0.0287(13) 0.0181(11) 0.0227(11) -0.0005(9) -0.0005(10) 0.0012(10)
C40 0.0224(11) 0.0193(11) 0.0174(10) 0.0000(9) -0.0002(9) 0.0035(9)
C41 0.0231(12) 0.0150(10) 0.0153(10) 0.0001(8) 0.0000(9) 0.0034(9)
C42 0.0250(12) 0.0191(11) 0.0243(12) 0.0014(9) -0.0016(9) -0.0014(10)
C43 0.0374(14) 0.0137(11) 0.0272(13) 0.0019(9) -0.0005(11) 0.0000(10)
C44 0.0375(15) 0.0185(11) 0.0258(12) 0.0037(10) -0.0037(11) 0.0097(11)
C45 0.0273(13) 0.0265(13) 0.0257(12) 0.0010(10) -0.0063(10) 0.0064(10)
C46 0.0246(12) 0.0188(11) 0.0237(11) 0.0010(9) -0.0010(10) -0.0001(9)
C47 0.0225(11) 0.0128(10) 0.0193(11) 0.0025(8) 0.0013(9) 0.0030(8)
C48 0.0242(12) 0.0151(10) 0.0221(11) 0.0023(9) 0.0015(9) -0.0006(9)
C49 0.0328(14) 0.0187(11) 0.0208(11) -0.0008(9) -0.0017(10) -0.0017(10)
C50 0.0349(14) 0.0220(12) 0.0189(11) 0.0025(9) 0.0067(10) 0.0012(10)
C51 0.0250(13) 0.0248(12) 0.0271(13) 0.0059(10) 0.0031(10) -0.0023(10)
C52 0.0237(11) 0.0200(11) 0.0218(11) 0.0014(9) -0.0024(9) 0.0009(10)
C53 0.0355(15) 0.0285(13) 0.0312(14) -0.0002(11) 0.0051(11) 0.0116(11)
B1 0.0309(15) 0.0233(14) 0.0280(14) -0.0021(11) 0.0025(12) -0.0060(12)
F1 0.0410(10) 0.0478(11) 0.0359(9) -0.0038(8) 0.0077(8) -0.0206(9)
F2 0.0503(12) 0.0599(13) 0.0421(11) -0.0100(10) -0.0074(9) -0.0243(10)
F3 0.0496(11) 0.0279(9) 0.0613(13) 0.0093(9) -0.0014(10) 0.0035(8)
F4 0.0492(11) 0.0304(9) 0.0493(11) -0.0033(8) 0.0118(9) 0.0053(8)
C1S 0.0296(17) 0.066(3) 0.077(3) -0.025(2) 0.0057(17) -0.0112(17)
Cl1 0.0465(5) 0.1187(10) 0.0477(5) -0.0258(6) -0.0066(4) 0.0379(6)
Cl2 0.0317(3) 0.0344(4) 0.0620(5) -0.0083(3) 0.0005(3) 0.0063(3)

loop_
_atom_type_symbol
_atom_type_description
_atom_type_scat_dispersion_real
_atom_type_scat_dispersion_imag
_atom_type_scat_source
C C 0.0181 0.0091 'International Tables Vol C Tables 4.2.6.8 and 6.1.1.4'
H H 0.0000 0.0000 'International Tables Vol C Tables 4.2.6.8 and 6.1.1.4'
B B 0.0090 0.0039 'International Tables Vol C Tables 4.2.6.8 and 6.1.1.4'
Cl Cl 0.3639 0.7018 'International Tables Vol C Tables 4.2.6.8 and 6.1.1.4'
F F 0.0727 0.0534 'International Tables Vol C Tables 4.2.6.8 and 6.1.1.4'
N N 0.0311 0.0180 'International Tables Vol C Tables 4.2.6.8 and 6.1.1.4'
O O 0.0492 0.0322 'International Tables Vol C Tables 4.2.6.8 and 6.1.1.4'

loop_
_geom_angle_atom_site_label_1
_geom_angle_atom_site_label_2
_geom_angle_atom_site_label_3
_geom_angle
_geom_angle_site_symmetry_1
_geom_angle_site_symmetry_3
_geom_angle_publ_flag
C26 N1 C18 120.5(2) . . ?
C26 N1 C17 121.1(2) . . ?
C18 N1 C17 118.4(2) . . ?
C2 O1 C53 117.4(2) . . ?
C2 C1 C10 121.5(2) . . ?
C2 C1 H1 119.2 . . ?
C10 C1 H1 119.2 . . ?
O1 C2 C1 115.7(2) . . ?
O1 C2 C3 124.5(2) . . ?
C1 C2 C3 119.8(2) . . ?
C4 C3 C2 119.6(2) . . ?
C4 C3 H3 120.2 . . ?
C2 C3 H3 120.2 . . ?
C3 C4 C5 122.1(2) . . ?
C3 C4 H4 118.9 . . ?
C5 C4 H4 118.9 . . ?
C4 C5 C6 121.7(2) . . ?
C4 C5 C10 117.9(2) . . ?
C6 C5 C10 120.4(2) . . ?
C7 C6 C5 121.4(2) . . ?
C7 C6 H6 119.3 . . ?
C5 C6 H6 119.3 . . ?
C6 C7 C8 118.2(2) . . ?
C6 C7 H7 120.9 . . ?
C8 C7 H7 120.9 . . ?
C9 C8 C7 122.6(2) . . ?
C9 C8 C11 110.9(2) . . ?
C7 C8 C11 126.3(2) . . ?
C8 C9 C10 119.7(2) . . ?
C8 C9 C28 108.1(2) . . ?
C10 C9 C28 132.0(2) . . ?
C1 C10 C9 124.9(2) . . ?
C1 C10 C5 118.5(2) . . ?
C9 C10 C5 116.6(2) . . ?
C8 C11 C12 101.19(19) . . ?
C8 C11 C40 116.9(2) . . ?
C12 C11 C40 114.3(2) . . ?
C8 C11 C29 111.1(2) . . ?
C12 C11 C29 112.36(19) . . ?
C40 C11 C29 101.46(19) . . ?
C13 C12 C28 123.1(2) . . ?
C13 C12 C11 125.9(2) . . ?
C28 C12 C11 110.9(2) . . ?
C14 C13 C12 118.4(2) . . ?
C14 C13 H13 120.8 . . ?
C12 C13 H13 120.8 . . ?
C13 C14 C15 120.2(2) . . ?
C13 C14 H14 119.9 . . ?
C15 C14 H14 119.9 . . ?
C14 C15 C27 120.8(2) . . ?
C14 C15 C16 121.0(2) . . ?
C27 C15 C16 118.1(2) . . ?
C17 C16 C15 120.2(2) . . ?
C17 C16 C41 120.9(2) . . ?
C15 C16 C41 118.8(2) . . ?
C16 C17 N1 119.8(2) . . ?
C16 C17 C47 123.7(2) . . ?
N1 C17 C47 116.4(2) . . ?
C19 C18 N1 121.6(2) . . ?
C19 C18 H18 119.2 . . ?
N1 C18 H18 119.2 . . ?
C18 C19 C20 120.2(2) . . ?
C18 C19 H19 119.9 . . ?
C20 C19 H19 119.9 . . ?
C21 C20 C25 119.9(2) . . ?
C21 C20 C19 121.6(2) . . ?
C25 C20 C19 118.5(2) . . ?
C22 C21 C20 120.1(2) . . ?
C22 C21 H21 119.9 . . ?
C20 C21 H21 119.9 . . ?
C21 C22 C23 120.2(2) . . ?
C21 C22 H22 119.9 . . ?
C23 C22 H22 119.9 . . ?
C24 C23 C22 120.6(2) . . ?
C24 C23 H23 119.7 . . ?
C22 C23 H23 119.7 . . ?
C23 C24 C25 120.0(2) . . ?
C23 C24 H24 120.0 . . ?
C25 C24 H24 120.0 . . ?
C20 C25 C24 118.8(2) . . ?
C20 C25 C26 119.2(2) . . ?
C24 C25 C26 122.0(2) . . ?
N1 C26 C27 118.0(2) . . ?
N1 C26 C25 117.8(2) . . ?
C27 C26 C25 124.2(2) . . ?
C15 C27 C28 116.9(2) . . ?
C15 C27 C26 117.4(2) . . ?
C28 C27 C26 125.7(2) . . ?
C12 C28 C27 118.0(2) . . ?
C12 C28 C9 107.7(2) . . ?
C27 C28 C9 134.2(2) . . ?
C30 C29 C34 121.4(2) . . ?
C30 C29 C11 127.9(2) . . ?
C34 C29 C11 110.7(2) . . ?
C29 C30 C31 118.3(2) . . ?
C29 C30 H30 120.8 . . ?
C31 C30 H30 120.8 . . ?
C32 C31 C30 120.6(3) . . ?
C32 C31 H31 119.7 . . ?
C30 C31 H31 119.7 . . ?
C33 C32 C31 121.1(2) . . ?
C33 C32 H32 119.5 . . ?
C31 C32 H32 119.5 . . ?
C32 C33 C34 118.6(2) . . ?
C32 C33 H33 120.7 . . ?
C34 C33 H33 120.7 . . ?
C33 C34 C29 119.9(2) . . ?
C33 C34 C35 131.5(2) . . ?
C29 C34 C35 108.5(2) . . ?
C36 C35 C40 120.1(2) . . ?
C36 C35 C34 131.1(2) . . ?
C40 C35 C34 108.8(2) . . ?
C37 C36 C35 118.4(2) . . ?
C37 C36 H36 120.8 . . ?
C35 C36 H36 120.8 . . ?
C36 C37 C38 121.4(2) . . ?
C36 C37 H37 119.3 . . ?
C38 C37 H37 119.3 . . ?
C37 C38 C39 120.1(3) . . ?
C37 C38 H38 120.0 . . ?
C39 C38 H38 120.0 . . ?
C40 C39 C38 118.8(2) . . ?
C40 C39 H39 120.6 . . ?
C38 C39 H39 120.6 . . ?
C39 C40 C35 121.2(2) . . ?
C39 C40 C11 128.3(2) . . ?
C35 C40 C11 110.4(2) . . ?
C46 C41 C42 119.9(2) . . ?
C46 C41 C16 119.4(2) . . ?
C42 C41 C16 120.6(2) . . ?
C43 C42 C41 119.6(2) . . ?
C43 C42 H42 120.2 . . ?
C41 C42 H42 120.2 . . ?
C44 C43 C42 120.3(2) . . ?
C44 C43 H43 119.9 . . ?
C42 C43 H43 119.9 . . ?
C43 C44 C45 120.1(2) . . ?
C43 C44 H44 120.0 . . ?
C45 C44 H44 120.0 . . ?
C44 C45 C46 120.1(2) . . ?
C44 C45 H45 119.9 . . ?
C46 C45 H45 119.9 . . ?
C45 C46 C41 120.0(2) . . ?
C45 C46 H46 120.0 . . ?
C41 C46 H46 120.0 . . ?
C48 C47 C52 120.4(2) . . ?
C48 C47 C17 121.6(2) . . ?
C52 C47 C17 117.9(2) . . ?
C49 C48 C47 119.2(2) . . ?
C49 C48 H48 120.4 . . ?
C47 C48 H48 120.4 . . ?
C50 C49 C48 120.4(2) . . ?
C50 C49 H49 119.8 . . ?
C48 C49 H49 119.8 . . ?
C49 C50 C51 120.4(2) . . ?
C49 C50 H50 119.8 . . ?
C51 C50 H50 119.8 . . ?
C50 C51 C52 119.6(2) . . ?
C50 C51 H51 120.2 . . ?
C52 C51 H51 120.2 . . ?
C51 C52 C47 119.9(2) . . ?
C51 C52 H52 120.1 . . ?
C47 C52 H52 120.1 . . ?
O1 C53 H53A 109.5 . . ?
O1 C53 H53B 109.5 . . ?
H53A C53 H53B 109.5 . . ?
O1 C53 H53C 109.5 . . ?
H53A C53 H53C 109.5 . . ?
H53B C53 H53C 109.5 . . ?
F4 B1 F1 109.5(2) . . ?
F4 B1 F3 108.6(3) . . ?
F1 B1 F3 110.0(3) . . ?
F4 B1 F2 109.1(3) . . ?
F1 B1 F2 110.1(2) . . ?
F3 B1 F2 109.5(3) . . ?
Cl1 C1S Cl2 112.7(2) . . ?
Cl1 C1S H1SA 109.1 . . ?
Cl2 C1S H1SA 109.1 . . ?
Cl1 C1S H1SB 109.1 . . ?
Cl2 C1S H1SB 109.1 . . ?
H1SA C1S H1SB 107.8 . . ?

loop_
_geom_bond_atom_site_label_1
_geom_bond_atom_site_label_2
_geom_bond_distance
_geom_bond_site_symmetry_2
_geom_bond_publ_flag
N1 C26 1.374(3) . ?
N1 C18 1.397(3) . ?
N1 C17 1.418(3) . ?
O1 C2 1.363(3) . ?
O1 C53 1.429(3) . ?
C1 C2 1.381(3) . ?
C1 C10 1.403(4) . ?
C1 H1 0.9500 . ?
C2 C3 1.414(4) . ?
C3 C4 1.367(4) . ?
C3 H3 0.9500 . ?
C4 C5 1.414(4) . ?
C4 H4 0.9500 . ?
C5 C6 1.418(4) . ?
C5 C10 1.441(3) . ?
C6 C7 1.370(4) . ?
C6 H6 0.9500 . ?
C7 C8 1.407(3) . ?
C7 H7 0.9500 . ?
C8 C9 1.388(3) . ?
C8 C11 1.518(3) . ?
C9 C10 1.430(3) . ?
C9 C28 1.478(3) . ?
C11 C12 1.521(3) . ?
C11 C40 1.524(3) . ?
C11 C29 1.530(3) . ?
C12 C13 1.393(3) . ?
C12 C28 1.395(3) . ?
C13 C14 1.388(3) . ?
C13 H13 0.9500 . ?
C14 C15 1.406(3) . ?
C14 H14 0.9500 . ?
C15 C27 1.429(3) . ?
C15 C16 1.444(3) . ?
C16 C17 1.354(3) . ?
C16 C41 1.496(3) . ?
C17 C47 1.496(3) . ?
C18 C19 1.346(4) . ?
C18 H18 0.9500 . ?
C19 C20 1.418(3) . ?
C19 H19 0.9500 . ?
C20 C21 1.408(3) . ?
C20 C25 1.415(3) . ?
C21 C22 1.371(4) . ?
C21 H21 0.9500 . ?
C22 C23 1.410(4) . ?
C22 H22 0.9500 . ?
C23 C24 1.376(3) . ?
C23 H23 0.9500 . ?
C24 C25 1.416(3) . ?
C24 H24 0.9500 . ?
C25 C26 1.444(3) . ?
C26 C27 1.434(3) . ?
C27 C28 1.431(3) . ?
C29 C30 1.386(4) . ?
C29 C34 1.400(4) . ?
C30 C31 1.396(4) . ?
C30 H30 0.9500 . ?
C31 C32 1.391(4) . ?
C31 H31 0.9500 . ?
C32 C33 1.389(4) . ?
C32 H32 0.9500 . ?
C33 C34 1.397(4) . ?
C33 H33 0.9500 . ?
C34 C35 1.466(4) . ?
C35 C36 1.397(4) . ?
C35 C40 1.406(3) . ?
C36 C37 1.392(4) . ?
C36 H36 0.9500 . ?
C37 C38 1.395(4) . ?
C37 H37 0.9500 . ?
C38 C39 1.401(4) . ?
C38 H38 0.9500 . ?
C39 C40 1.379(4) . ?
C39 H39 0.9500 . ?
C41 C46 1.393(4) . ?
C41 C42 1.395(3) . ?
C42 C43 1.394(4) . ?
C42 H42 0.9500 . ?
C43 C44 1.385(4) . ?
C43 H43 0.9500 . ?
C44 C45 1.386(4) . ?
C44 H44 0.9500 . ?
C45 C46 1.387(4) . ?
C45 H45 0.9500 . ?
C46 H46 0.9500 . ?
C47 C48 1.394(4) . ?
C47 C52 1.395(4) . ?
C48 C49 1.390(4) . ?
C48 H48 0.9500 . ?
C49 C50 1.387(4) . ?
C49 H49 0.9500 . ?
C50 C51 1.390(4) . ?
C50 H50 0.9500 . ?
C51 C52 1.392(4) . ?
C51 H51 0.9500 . ?
C52 H52 0.9500 . ?
C53 H53A 0.9800 . ?
C53 H53B 0.9800 . ?
C53 H53C 0.9800 . ?
B1 F4 1.382(4) . ?
B1 F1 1.387(4) . ?
B1 F3 1.391(4) . ?
B1 F2 1.392(4) . ?
C1S Cl1 1.743(6) . ?
C1S Cl2 1.750(4) . ?
C1S H1SA 0.9900 . ?
C1S H1SB 0.9900 . ?
